data_7237316
loop_
_publ_author_name
'Kumar, Kunal'
'Chorazy, Szymon'
'Nakabayashi, Koji'
'Sato, Hiroyasu'
'Sieklucka, Barbara'
'Ohkoshi, Shin-ichi'

_publ_section_title
;
 TbCo and Tb0.5Dy0.5Co layered cyanido-bridged frameworks for construction
 of colorimetric and ratiometric luminescent thermometers
;
_journal_issue 31
_journal_name_full 'Journal of Materials Chemistry C'
_journal_page_first 8372
_journal_paper_doi 10.1039/C8TC01305E
_journal_volume 6
_journal_year 2018
_chemical_formula_moiety 'C13.6 H6.4 Co0.8 N6.4 O4 Tb0.8, 2(C1.2 H0.8 Co0.1 N0.8 O0.3 Tb0.1), 0.4(O)'
_chemical_formula_sum 'C16 H8 Co N8 O5 Tb'
_chemical_formula_weight 610.15
_space_group_crystal_system monoclinic
_space_group_IT_number 11
_space_group_name_Hall '-P 2yb'
_space_group_name_H-M_alt 'P 1 21/m 1'
_atom_sites_solution_hydrogens geom
_atom_sites_solution_primary dual
_audit_creation_date 2017-12-29
_audit_creation_method
;
Olex2 1.2
(compiled 2017.08.10 svn.r3458 for OlexSys, GUI svn.r5381)
;
_audit_update_record
;
2018-02-13 deposited with the CCDC.
2018-06-20 downloaded from the CCDC.
;
_cell_angle_alpha 90
_cell_angle_beta 102.059(10)
_cell_angle_gamma 90
_cell_formula_units_Z 2
_cell_length_a 6.8969(7)
_cell_length_b 15.6638(14)
_cell_length_c 9.6068(10)
_cell_measurement_reflns_used 7100
_cell_measurement_temperature 90
_cell_measurement_theta_max 31.2240
_cell_measurement_theta_min 3.0130
_cell_modulation_dimension 1
_cell_volume 1014.94(18)
_computing_cell_refinement 'CrysAlisPro 1.171.39.40b (Rigaku OD, 2017)'
_computing_data_collection 'CrysAlisPro 1.171.39.40b (Rigaku OD, 2017)'
_computing_data_reduction 'CrysAlisPro 1.171.39.40b (Rigaku OD, 2017)'
_computing_molecular_graphics 'Olex2 (Dolomanov et al., 2009)'
_computing_publication_material 'Olex2 (Dolomanov et al., 2009)'
_computing_structure_refinement 'ShelXL (Sheldrick, 2015)'
_computing_structure_solution 'ShelXT (Sheldrick, 2015)'
_diffrn_ambient_temperature 90
_diffrn_detector 'CCD plate'
_diffrn_detector_area_resol_mean 7.111
_diffrn_detector_type 'CCD area detector'
_diffrn_measured_fraction_theta_full 0.999
_diffrn_measured_fraction_theta_max 0.945
_diffrn_measurement_details
;
List of Runs (angles in degrees, time in seconds):

  # Type    Start    End  Width  t~exp~   \w     \q     \k     \f   Frames
#--------------------------------------------------------------------------
  1  \w   -110.00  70.00   0.50   24.00    --  -20.00  45.00   0.00  360
  2  \w   -110.00  70.00   0.50   24.00    --  -20.00  45.00  90.00  360
  3  \w   -110.00  70.00   0.50   24.00    --  -20.00  45.00 180.00  360
  4  \w   -110.00  70.00   0.50   24.00    --  -20.00  45.00 270.00  360
;
_diffrn_measurement_device 'three-circle diffractometer'
_diffrn_measurement_device_type Rigaku_AFC10_724P_007HF_Mo
_diffrn_measurement_method '\w scans'
_diffrn_orient_matrix_type 'CrysAlisPro convention (1999,Acta A55,543-557)'
_diffrn_orient_matrix_UB_11 -0.0702999000
_diffrn_orient_matrix_UB_12 0.0312358000
_diffrn_orient_matrix_UB_13 -0.0310594000
_diffrn_orient_matrix_UB_21 0.0772141000
_diffrn_orient_matrix_UB_22 0.0250290000
_diffrn_orient_matrix_UB_23 -0.0176338000
_diffrn_orient_matrix_UB_31 -0.0125483000
_diffrn_orient_matrix_UB_32 -0.0211795000
_diffrn_orient_matrix_UB_33 -0.0664998000
_diffrn_radiation_monochromator graphite
_diffrn_radiation_probe x-ray
_diffrn_radiation_type MoK\a
_diffrn_radiation_wavelength 0.71073
_diffrn_reflns_av_R_equivalents 0.1016
_diffrn_reflns_av_unetI/netI 0.0622
_diffrn_reflns_Laue_measured_fraction_full 0.999
_diffrn_reflns_Laue_measured_fraction_max 0.945
_diffrn_reflns_limit_h_max 10
_diffrn_reflns_limit_h_min -9
_diffrn_reflns_limit_k_max 21
_diffrn_reflns_limit_k_min -21
_diffrn_reflns_limit_l_max 13
_diffrn_reflns_limit_l_min -13
_diffrn_reflns_number 18848
_diffrn_reflns_point_group_measured_fraction_full 0.999
_diffrn_reflns_point_group_measured_fraction_max 0.945
_diffrn_reflns_theta_full 25.242
_diffrn_reflns_theta_max 31.116
_diffrn_reflns_theta_min 2.528
_diffrn_source 'fine-focus sealed X-ray tube'
_diffrn_source_type 'Enhance (Mo) X-ray Source'
_exptl_absorpt_coefficient_mu 4.319
_exptl_absorpt_correction_T_max 1.00000
_exptl_absorpt_correction_T_min 0.52871
_exptl_absorpt_correction_type multi-scan
_exptl_absorpt_process_details
;
CrysAlisPro 1.171.39.40b (Rigaku Oxford Diffraction, 2017)
Empirical absorption correction using spherical harmonics,
 implemented in SCALE3 ABSPACK scaling algorithm.
;
_exptl_crystal_colour colourless
_exptl_crystal_colour_primary colourless
_exptl_crystal_density_diffrn 1.997
_exptl_crystal_description plate
_exptl_crystal_F_000 584
_exptl_crystal_preparation Luminescent
_exptl_crystal_size_max 0.04
_exptl_crystal_size_mid 0.04
_exptl_crystal_size_min 0.01
_refine_diff_density_max 24.483
_refine_diff_density_min -4.900
_refine_diff_density_rms 0.867
_refine_ls_extinction_method none
_refine_ls_goodness_of_fit_ref 1.524
_refine_ls_hydrogen_treatment constr
_refine_ls_matrix_type full
_refine_ls_number_parameters 198
_refine_ls_number_reflns 3174
_refine_ls_number_restraints 254
_refine_ls_restrained_S_all 1.467
_refine_ls_R_factor_all 0.1509
_refine_ls_R_factor_gt 0.1365
_refine_ls_shift/su_max 0.000
_refine_ls_shift/su_mean 0.000
_refine_ls_structure_factor_coef Fsqd
_refine_ls_weighting_details 'w=1/[\s^2^(Fo^2^)+(0.2000P)^2^] where P=(Fo^2^+2Fc^2^)/3'
_refine_ls_weighting_scheme calc
_refine_ls_wR_factor_gt 0.3487
_refine_ls_wR_factor_ref 0.3592
_reflns_Friedel_coverage 0.000
_reflns_number_gt 2636
_reflns_number_total 3174
_reflns_threshold_expression 'I > 2\s(I)'
_cod_data_source_file c8tc01305e2.cif
_cod_data_source_block data
_cod_database_code 7237316
_shelx_shelxl_version_number 2017/1
_chemical_oxdiff_formula TbCoC20H20N20O10
_shelx_space_group_comment
;
The symmetry employed for this shelxl refinement is uniquely defined
by the following loop, which should always be used as a source of
symmetry information in preference to the above space-group names.
They are only intended as comments.
;
_shelx_estimated_absorpt_t_max 0.958
_shelx_estimated_absorpt_t_min 0.846
_reflns_odcompleteness_completeness 99.91
_reflns_odcompleteness_iscentric 1
_reflns_odcompleteness_theta 26.32
_olex2_refinement_description
;
1. Fixed Uiso
 At 1.2 times of:
  All C(H) groups
2. Shared sites
{N2A, Tb1}
{N2B, O2}
{N5, O2B}
3. Restrained distances
 C2B-Co1B
 1.87 with sigma of 0.02
 N2B-C2B
 1.16 with sigma of 0.02
 Co1B-C1B
 1.87 with sigma of 0.01
 N1B-C1B
 1.16 with sigma of 0.01
4. Uiso/Uaniso restraints and constraints
O1A \\sim Tb1A \\sim C2A \\sim C6A \\sim C5A \\sim C4A \\sim C7A \\sim N4A
\\sim C1A \\sim N3A \\sim N2A \\sim O3A \\sim C3A \\sim Co1A \\sim O2A \\sim
N1A: within 3A with sigma of 0.01 and sigma for terminal atoms of 0.01
Uanis(Co1) \\sim Ueq, Uanis(N3) \\sim Ueq, Uanis(N2) \\sim Ueq, Uanis(N1) \\sim
Ueq, Uanis(C3) \\sim Ueq, Uanis(C5) \\sim Ueq, Uanis(O1) \\sim Ueq, Uanis(C2)
\\sim Ueq, Uanis(C9) \\sim Ueq, Uanis(O3) \\sim Ueq, Uanis(C7) \\sim Ueq,
Uanis(C1) \\sim Ueq, Uanis(C8) \\sim Ueq, Uanis(N6) \\sim Ueq, Uanis(C10) \\sim
Ueq, Uanis(C6) \\sim Ueq, Uanis(C4) \\sim Ueq, Uanis(N4) \\sim Ueq: with sigma
of 0.001 and sigma for terminal atoms of 0.001
Uiso(N2B) = Uiso(O2)
Uiso(N5) = Uiso(O2B)
Uiso(N2A) = Uiso(Tb1)
Uiso(Co1B) = Uiso(C1B) = Uiso(N1B)
5. Rigid body (RIGU) restrains
 All non-hydrogen atoms
 with sigma for 1-2 distances of 0.004 and sigma for 1-3 distances of 0.004
6. Others
 Fixed Sof: Tb1(0.4) Co1(0.4) N3(0.4) O2(0.4) N2(0.4) N1(0.8) N5(0.4) O1(0.8)
 C9(0.8) H9(0.8) O3(0.8) C7(0.8) H7(0.8) C1(0.8) C8(0.8) N6(0.8) C10(0.8)
 H10(0.8) C6(0.8) H6(0.8) C2A(0.05) Tb1A(0.05) O1A(0.1) O3B(0.1) Co1A(0.05)
 C1A(0.05) N4A(0.1) C3A(0.1) H3A(0.1) C4A(0.1) H4A(0.1) C5A(0.1) C6A(0.1)
 H6A(0.1) C7A(0.1) H7A(0.1) N1A(0.1) Tb1B(0.05) O1B(0.1) O3A(0.1) Co1B(0.05)
 C2B(0.05) N3B(0.1) C3B(0.1) H3B(0.1) C4B(0.1) H4B(0.1) C5B(0.1) C6B(0.1)
 H6B(0.1) C7B(0.1) H7B(0.1) N2B(0.05) N4(0.4) N2A(0.05) C1B(0.05) N1B(0.1)
 N4B(0.15) N3A(0.15) O2B(0.05) O2A(0.05)
 Fixed Uiso: C2A(0.001) Tb1A(0.001) O1A(0.001) O3B(0.001) Co1A(0.001)
 C1A(0.001) N4A(0.001) C3A(0.001) C4A(0.001) C5A(0.001) C6A(0.001) C7A(0.001)
 N1A(0.001) Tb1B(0.001) O1B(0.001) O3A(0.001) Co1B(0.001) C2B(0.001) N3B(0.001)
 C3B(0.001) C4B(0.001) C5B(0.001) C6B(0.001) C7B(0.001) C1B(0.001) N1B(0.001)
 N4B(0.001) N3A(0.001) O2A(0.001)
 Fixed X: C1A(0.66748) C1B(-0.301169)
 Fixed Y: C1A(0.37548)
 Fixed Z: C1A(0.47893)
7.a Aromatic/amide H refined with riding coordinates:
 C9(H9), C7(H7), C10(H10), C6(H6), C3A(H3A), C4A(H4A), C6A(H6A), C7A(H7A),
 C3B(H3B), C4B(H4B), C6B(H6B), C7B(H7B)
7.b Fitted hexagon refined as free rotating group:
 N4A(C3A,C4A,C5A,C6A,C7A), N3B(C3B,C4B,C5B,C6B,C7B)
;
_olex2_submission_special_instructions 'No special instructions were received'
_oxdiff_exptl_absorpt_empirical_details
;
Empirical correction (ABSPACK) includes:
- Absorption correction using spherical harmonics
- Frame scaling
- Detector area scaling
;
_oxdiff_exptl_absorpt_empirical_full_max 1.827
_oxdiff_exptl_absorpt_empirical_full_min 0.669

loop_
_space_group_symop_operation_xyz
'x, y, z'
'-x, y+1/2, -z'
'-x, -y, -z'
'x, -y-1/2, z'

loop_
_atom_site_label
_atom_site_type_symbol
_atom_site_fract_x
_atom_site_fract_y
_atom_site_fract_z
_atom_site_U_iso_or_equiv
_atom_site_adp_type
_atom_site_occupancy
_atom_site_site_symmetry_order
_atom_site_calc_flag
_atom_site_refinement_flags_posn
_atom_site_refinement_flags_adp
_atom_site_refinement_flags_occupancy
_atom_site_disorder_assembly
_atom_site_disorder_group
Tb1 Tb 0.32292(11) 0.250000 0.21908(9) 0.0044(3) Uiso 0.8 2 d S TU P A 1
Co1 Co 0.6809(3) 0.250000 0.7741(2) 0.0041(5) Uani 0.8 2 d S TU P A 1
N3 N 0.389(3) 0.250000 0.9730(19) 0.010(3) Uani 0.8 2 d S TU P A 1
O2 O 0.0212(19) 0.250000 0.3190(15) 0.013(3) Uiso 0.8 2 d S TU P A 1
N2 N 1.003(3) 0.250000 1.034(2) 0.014(3) Uani 0.8 2 d S TU P A 1
N1 N 0.7065(18) 0.4437(8) 0.7801(12) 0.013(2) Uani 0.8 1 d . U . A 1
C3 C 0.487(2) 0.250000 0.8916(16) 0.010(2) Uani 1 2 d S TU P A 1
C5 C 0.883(3) 0.250000 0.6600(19) 0.014(3) Uani 1 2 d S TU P A 1
N5 N 1.017(3) 0.250000 0.6041(19) 0.022(4) Uiso 0.8 2 d S TU P A 1
O1 O 0.5901(15) 0.3389(7) 0.2514(11) 0.0143(18) Uani 0.8 1 d . U . A 1
C2 C 0.878(2) 0.250000 0.9398(17) 0.011(2) Uani 1 2 d S TU P A 1
C9 C 0.708(2) 0.4617(10) 0.1540(18) 0.016(2) Uani 0.8 1 d . U . A 1
H9 H 0.693173 0.436732 0.062275 0.019 Uiso 0.8 1 calc R . . A 1
O3 O 0.1945(17) 0.1082(7) 0.2015(12) 0.022(2) Uani 0.8 1 d . U . A 1
C7 C 0.700(2) 0.4537(10) 0.4036(17) 0.015(2) Uani 0.8 1 d . U . A 1
H7 H 0.681104 0.422382 0.484365 0.019 Uiso 0.8 1 calc R . . A 1
C1 C 0.6912(18) 0.3712(9) 0.7760(13) 0.010(2) Uani 0.8 1 d . U . A 1
C8 C 0.6612(19) 0.4146(10) 0.2676(14) 0.013(2) Uani 0.8 1 d . U . A 1
N6 N 0.800(2) 0.5797(9) 0.3079(15) 0.021(2) Uani 0.8 1 d . U . A 1
C10 C 0.776(2) 0.5435(11) 0.1771(19) 0.021(3) Uani 0.8 1 d . U . A 1
H10 H 0.807065 0.575396 0.100503 0.026 Uiso 0.8 1 calc R . . A 1
C6 C 0.765(3) 0.5354(11) 0.4190(19) 0.023(3) Uani 0.8 1 d . U . A 1
H6 H 0.786364 0.561583 0.510069 0.028 Uiso 0.8 1 calc R . . A 1
C4 C 0.493(2) 0.250000 0.5965(16) 0.011(2) Uani 1 2 d S TU P A 1
C2A C 0.425(18) 0.250000 0.306(13) 0.001 Uiso 0.1 2 d S TU P B 2
Tb1A Tb 0.3198(11) 0.250000 -0.0731(8) 0.001 Uiso 0.1 2 d S TU P B 2
O1A O 0.587(9) 0.337(4) -0.030(7) 0.001 Uiso 0.1 1 d . U . B 2
O3B O 0.205(9) 0.108(4) -0.094(7) 0.001 Uiso 0.1 1 d . U . C 3
Co1A Co 0.684(3) 0.250000 0.476(2) 0.001 Uiso 0.1 2 d S TU P B 2
C1A C 0.667480 0.375480 0.478930 0.001 Uiso 0.05 1 d . U . B 2
N4A N 0.802(8) 0.578(3) -0.004(5) 0.001 Uiso 0.1 1 d . U . B 2
C3A C 0.756(9) 0.535(3) 0.111(4) 0.001 Uiso 0.1 1 d G U . B 2
H3A H 0.773777 0.561585 0.201323 0.001 Uiso 0.1 1 calc R . . B 2
C4A C 0.683(9) 0.452(3) 0.094(5) 0.001 Uiso 0.1 1 d G U . B 2
H4A H 0.651324 0.421956 0.172566 0.001 Uiso 0.1 1 calc R . . B 2
C5A C 0.657(9) 0.412(3) -0.038(6) 0.001 Uiso 0.1 1 d G U . B 2
C6A C 0.703(9) 0.455(3) -0.153(5) 0.001 Uiso 0.1 1 d G U . B 2
H6A H 0.684763 0.428305 -0.243525 0.001 Uiso 0.1 1 calc R . . B 2
C7A C 0.776(8) 0.538(3) -0.136(5) 0.001 Uiso 0.1 1 d G U . B 2
H7A H 0.807216 0.567934 -0.214771 0.001 Uiso 0.1 1 calc R . . B 2
N1A N 0.705(12) 0.444(5) 0.482(8) 0.001 Uiso 0.1 1 d . U . B 2
Tb1B Tb 0.3261(10) 0.250000 0.5233(7) 0.001 Uiso 0.1 2 d S TU P D 3
O1B O 0.574(9) 0.335(4) 0.548(7) 0.001 Uiso 0.1 1 d . U . D 3
O3A O 0.197(9) 0.110(4) 0.508(7) 0.001 Uiso 0.1 1 d . U . E 2
Co1B Co -0.316(3) 0.250000 0.0735(19) 0.001 Uiso 0.1 2 d DS TU P D 3
C2B C -0.135(6) 0.250000 0.247(5) 0.001 Uiso 0.1 2 d DS TU P D 3
N3B N 0.787(8) 0.580(3) 0.593(6) 0.001 Uiso 0.1 1 d . U . D 3
C3B C 0.764(9) 0.535(3) 0.712(5) 0.001 Uiso 0.1 1 d G U . D 3
H3B H 0.786998 0.562432 0.802709 0.001 Uiso 0.1 1 calc R . . D 3
C4B C 0.707(9) 0.450(3) 0.700(5) 0.001 Uiso 0.1 1 d G U . D 3
H4B H 0.691301 0.418890 0.782139 0.001 Uiso 0.1 1 calc R . . D 3
C5B C 0.673(10) 0.410(3) 0.568(6) 0.001 Uiso 0.1 1 d G U . D 3
C6B C 0.697(10) 0.455(3) 0.448(5) 0.001 Uiso 0.1 1 d G U . D 3
H6B H 0.673669 0.427933 0.358047 0.001 Uiso 0.1 1 calc R . . D 3
C7B C 0.754(10) 0.541(3) 0.461(5) 0.001 Uiso 0.1 1 d G U . D 3
H7B H 0.769366 0.571476 0.378614 0.001 Uiso 0.1 1 calc R . . D 3
N2B N 0.0212(19) 0.250000 0.3190(15) 0.013(3) Uiso 0.1 2 d DS TU P D 3
N4 N 0.405(2) 0.250000 0.4840(17) 0.010(3) Uani 0.8 2 d S TU P A 1
N2A N 0.32292(11) 0.250000 0.21908(9) 0.0044(3) Uiso 0.1 2 d S TU P B 2
C1B C -0.301169 0.3693(7) 0.074(17) 0.001 Uiso 0.05 1 d D U . D 3
N1B N -0.265(11) 0.441(2) 0.099(8) 0.001 Uiso 0.1 1 d D U . D 3
N4B N 0.328(5) 0.250000 -0.174(4) 0.001 Uiso 0.3 2 d S TU P F 3
N3A N 0.323(5) 0.250000 0.629(4) 0.001 Uiso 0.3 2 d S TU P G 2
O2B O 1.017(3) 0.250000 0.6041(19) 0.022(4) Uiso 0.1 2 d S TU P H 3
O2A O 0.876(18) 0.250000 0.693(12) 0.001 Uiso 0.1 2 d S TU P B 2

loop_
_atom_site_aniso_label
_atom_site_aniso_U_11
_atom_site_aniso_U_22
_atom_site_aniso_U_33
_atom_site_aniso_U_23
_atom_site_aniso_U_13
_atom_site_aniso_U_12
Co1 0.0038(8) 0.0045(8) 0.0040(8) 0.000 0.0007(6) 0.000
N3 0.010(3) 0.010(3) 0.010(3) 0.000 0.0028(12) 0.000
N2 0.014(3) 0.014(3) 0.014(3) 0.000 0.0026(11) 0.000
N1 0.013(2) 0.013(2) 0.013(2) -0.0001(10) 0.0025(11) -0.0002(10)
C3 0.010(2) 0.010(2) 0.010(2) 0.000 0.0024(11) 0.000
C5 0.014(3) 0.014(3) 0.014(3) 0.000 0.0031(12) 0.000
O1 0.014(2) 0.014(2) 0.015(2) -0.0002(10) 0.0030(10) -0.0002(10)
C2 0.011(2) 0.012(2) 0.011(2) 0.000 0.0023(10) 0.000
C9 0.016(2) 0.016(2) 0.016(2) 0.0001(10) 0.0033(11) 0.0002(10)
O3 0.022(3) 0.022(3) 0.023(3) 0.0001(10) 0.0045(11) -0.0003(10)
C7 0.016(3) 0.016(2) 0.015(2) -0.0003(10) 0.0033(11) 0.0003(10)
C1 0.009(2) 0.010(2) 0.010(2) -0.0002(10) 0.0020(11) 0.0002(10)
C8 0.013(2) 0.013(2) 0.013(2) -0.0001(10) 0.0026(11) 0.0001(10)
N6 0.021(2) 0.021(2) 0.021(2) -0.0001(10) 0.0042(11) -0.0003(10)
C10 0.021(3) 0.021(3) 0.022(3) 0.0002(10) 0.0045(11) -0.0003(10)
C6 0.023(3) 0.023(3) 0.023(3) -0.0003(10) 0.0048(11) 0.0000(10)
C4 0.011(2) 0.011(2) 0.011(2) 0.000 0.0020(10) 0.000
N4 0.010(3) 0.010(3) 0.010(3) 0.000 0.0015(11) 0.000

loop_
_atom_type_symbol
_atom_type_description
_atom_type_scat_dispersion_real
_atom_type_scat_dispersion_imag
_atom_type_scat_source
C C 0.0033 0.0016 'International Tables Vol C Tables 4.2.6.8 and 6.1.1.4'
H H 0.0000 0.0000 'International Tables Vol C Tables 4.2.6.8 and 6.1.1.4'
Co Co 0.3494 0.9721 'International Tables Vol C Tables 4.2.6.8 and 6.1.1.4'
N N 0.0061 0.0033 'International Tables Vol C Tables 4.2.6.8 and 6.1.1.4'
O O 0.0106 0.0060 'International Tables Vol C Tables 4.2.6.8 and 6.1.1.4'
Tb Tb -0.1723 4.1537 'International Tables Vol C Tables 4.2.6.8 and 6.1.1.4'

loop_
_cell_wave_vector_seq_id
_cell_wave_vector_x
_cell_wave_vector_y
_cell_wave_vector_z
1 0.09122(13) 0(3e-004) 0(1.4e-004)

loop_
_geom_angle_atom_site_label_1
_geom_angle_atom_site_label_2
_geom_angle_atom_site_label_3
_geom_angle
_geom_angle_site_symmetry_1
_geom_angle_site_symmetry_3
N3 Tb1 N2 68.8(6) 1_554 1_454
O2 Tb1 N3 134.7(5) . 1_554
O2 Tb1 N2 65.9(5) . 1_454
O2 Tb1 N4 68.4(5) . .
O1 Tb1 N3 80.0(4) 4_565 1_554
O1 Tb1 N3 80.0(4) . 1_554
O1 Tb1 O2 132.1(3) 4_565 .
O1 Tb1 O2 132.1(3) . .
O1 Tb1 N2 131.1(4) 4_565 1_454
O1 Tb1 N2 131.1(4) . 1_454
O1 Tb1 O1 75.3(5) 4_565 .
O1 Tb1 O3 149.0(4) . .
O1 Tb1 O3 73.7(4) 4_565 .
O1 Tb1 O3 73.6(4) . 4_565
O1 Tb1 O3 149.0(4) 4_565 4_565
O1 Tb1 N4 81.7(4) 4_565 .
O1 Tb1 N4 81.7(4) . .
O3 Tb1 N3 94.1(3) . 1_554
O3 Tb1 N3 94.1(3) 4_565 1_554
O3 Tb1 O2 72.3(3) . .
O3 Tb1 O2 72.3(3) 4_565 .
O3 Tb1 N2 72.2(3) . 1_454
O3 Tb1 N2 72.2(3) 4_565 1_454
O3 Tb1 O3 137.4(6) 4_565 .
O3 Tb1 N4 94.3(3) . .
O3 Tb1 N4 94.3(3) 4_565 .
N4 Tb1 N3 156.9(6) . 1_554
N4 Tb1 N2 134.3(6) . 1_454
C3 Co1 C5 178.3(7) . .
C2 Co1 C3 88.3(7) . .
C2 Co1 C5 90.0(8) . .
C2 Co1 C1 88.4(4) . .
C2 Co1 C1 88.4(4) . 4_565
C2 Co1 C4 176.0(6) . .
C1 Co1 C3 91.3(4) 4_565 .
C1 Co1 C3 91.3(4) . .
C1 Co1 C5 88.6(4) 4_565 .
C1 Co1 C5 88.6(4) . .
C1 Co1 C1 175.8(8) . 4_565
C1 Co1 C4 91.5(4) . .
C1 Co1 C4 91.5(4) 4_565 .
C4 Co1 C3 95.7(7) . .
C4 Co1 C5 86.0(8) . .
C3 N3 Tb1 154.5(16) . 1_556
C2 N2 Tb1 171.0(16) . 1_656
N3 C3 Co1 172.9(16) . .
N5 C5 Co1 173.5(19) . .
C8 O1 Tb1 149.4(9) . .
N2 C2 Co1 176.0(16) . .
C10 C9 C8 119.4(15) . .
C6 C7 C8 120.2(14) . .
N1 C1 Co1 176.8(12) . .
O1 C8 C9 122.3(13) . .
O1 C8 C7 120.4(13) . .
C9 C8 C7 117.2(14) . .
C6 N6 C10 120.9(15) . .
N6 C10 C9 120.9(15) . .
N6 C6 C7 121.0(15) . .
N4 C4 Co1 170.3(15) . .
N2A C2A Co1A 171(10) . .
O1A Tb1A O1A 74(3) 4_565 .
O1A Tb1A N2A 88.9(16) 4_565 .
O1A Tb1A N2A 88.9(16) . .
C5A O1A Tb1A 147(5) . .
C2A Co1A O2A 161(4) . .
C1A Co1A C2A 88.2(6) 4_565 .
C1A Co1A C2A 88.2(6) . .
C1A Co1A O2A 90.8(6) 4_565 .
C1A Co1A O2A 90.8(6) . .
N1A C1A Co1A 163(4) . .
C3A N4A C7A 120.0 . .
N4A C3A C4A 120.0 . .
C5A C4A C3A 120.0 . .
O1A C5A C4A 109(5) . .
O1A C5A C6A 131(5) . .
C4A C5A C6A 120.0 . .
C7A C6A C5A 120.0 . .
C6A C7A N4A 120.0 . .
O1B Tb1B N2B 126.6(17) 4_565 .
O1B Tb1B N2B 126.6(17) . .
O1B Tb1B O2B 134.7(17) . 1_455
O1B Tb1B O2B 134.7(17) 4_565 1_455
O2B Tb1B N2B 66.9(5) 1_455 .
C5B O1B Tb1B 157(5) . .
C2B Co1B C1B 88(4) . .
N2B C2B Co1B 155(6) . .
C3B N3B C7B 120.0 . .
N3B C3B C4B 120.0 . .
C5B C4B C3B 120.0 . .
O1B C5B C4B 120(5) . .
O1B C5B C6B 118(5) . .
C4B C5B C6B 120.0 . .
C7B C6B C5B 120.0 . .
C6B C7B N3B 120.0 . .
C2B N2B Tb1B 167(4) . .
C4 N4 Tb1 161.1(15) . .
C2A N2A Tb1A 135(7) . .
N1B C1B Co1B 166(10) . .

loop_
_geom_bond_atom_site_label_1
_geom_bond_atom_site_label_2
_geom_bond_distance
_geom_bond_site_symmetry_2
Tb1 N3 2.499(17) 1_554
Tb1 O2 2.467(13) .
Tb1 N2 2.527(18) 1_454
Tb1 O1 2.278(10) 4_565
Tb1 O1 2.278(10) .
Tb1 O3 2.384(12) 4_565
Tb1 O3 2.384(12) .
Tb1 N4 2.489(16) .
Co1 C3 1.920(15) .
Co1 C5 1.948(19) .
Co1 C2 1.865(16) .
Co1 C1 1.899(14) 4_565
Co1 C1 1.899(14) .
Co1 C4 1.915(16) .
N3 C3 1.14(2) .
N2 C2 1.11(2) .
N1 C1 1.14(2) .
C5 N5 1.16(3) .
O1 C8 1.281(18) .
C9 C8 1.41(2) .
C9 C10 1.37(2) .
C7 C8 1.416(19) .
C7 C6 1.35(2) .
N6 C10 1.36(2) .
N6 C6 1.34(2) .
C4 N4 1.12(2) .
C2A Co1A 2.16(13) .
C2A N2A 0.97(13) .
Tb1A O1A 2.26(6) .
Tb1A O1A 2.26(6) 4_565
Tb1A N2A 2.803(7) .
Tb1A N3A 2.87(4) 1_554
O1A C5A 1.28(7) .
Co1A C1A 1.9693(11) .
Co1A C1A 1.9693(11) 4_565
Co1A O2A 2.22(12) .
C1A N1A 1.10(8) .
N4A C3A 1.3900 .
N4A C7A 1.3900 .
C3A C4A 1.3900 .
C4A C5A 1.3900 .
C5A C6A 1.3900 .
C6A C7A 1.3900 .
Tb1B O1B 2.14(6) .
Tb1B O1B 2.14(6) 4_565
Tb1B N3B 2.92(5) 2_646
Tb1B N3B 2.92(5) 3_666
Tb1B N2B 2.559(15) .
Tb1B N4B 2.91(4) 1_556
Tb1B O2B 2.416(19) 1_455
O1B C5B 1.36(7) .
Co1B C2B 1.861(19) .
Co1B C1B 1.871(10) 4_565
Co1B C1B 1.871(10) .
C2B N2B 1.152(19) .
N3B C3B 1.3900 .
N3B C7B 1.3900 .
C3B C4B 1.3900 .
C4B C5B 1.3900 .
C5B C6B 1.3900 .
C6B C7B 1.3900 .
C1B N1B 1.161(10) .
